data_2218360
loop_
_publ_author_name
'Fun, Hoong-Kun'
'Jebas, Samuel Robinson'
'Sujith, K. V.'
'Patil, P. S.'
'Kalluraya, B.'
'Dharmaprakash, S. M'

_publ_section_title
4-(4-Bromobenzylideneamino)-1-(diphenylaminomethyl)-3-[1-(4-isobutylphenyl)ethyl]-1<i>H</i>-1,2,4-triazole-5(4<i>H</i>)-thione
_journal_coeditor_code CI2592
_journal_issue 6
_journal_name_full 'Acta Crystallographica Section E'
_journal_page_first o1001
_journal_page_last o1002
_journal_paper_doi 10.1107/S1600536808012713
_journal_volume 64
_journal_year 2008
_chemical_formula_iupac 'C34 H34 Br N5 S'
_chemical_formula_moiety 'C34 H34 Br N5 S'
_chemical_formula_sum 'C34 H34 Br N5 S'
_chemical_formula_weight 624.63
_chemical_name_common
;
4-(4-Bromobenzylideneamino)-1-(diphenylaminomethyl)-3-[1-(4-
isobutylphenyl)ethyl]-1H-1,2,4-triazole-5(4H)-thione
;
_chemical_name_systematic
;
4-(4-Bromobenzylideneamino)-1-(diphenylaminomethyl)-3-[1-(4-
isobutylphenyl)ethyl]-1H-1,2,4-triazole-5(4H)-thione
;
_space_group_IT_number 14
_symmetry_cell_setting monoclinic
_symmetry_space_group_name_Hall '-P 2ybc'
_symmetry_space_group_name_H-M 'P 1 21/c 1'
_atom_sites_solution_hydrogens geom
_atom_sites_solution_primary direct
_atom_sites_solution_secondary difmap
_audit_creation_method SHELXL-97
_cell_angle_alpha 90.00
_cell_angle_beta 105.9660(10)
_cell_angle_gamma 90.00
_cell_formula_units_Z 4
_cell_length_a 10.96720(10)
_cell_length_b 9.78330(10)
_cell_length_c 28.6210(3)
_cell_measurement_reflns_used 8665
_cell_measurement_temperature 100.00(10)
_cell_measurement_theta_max 29.17
_cell_measurement_theta_min 2.21
_cell_volume 2952.44(5)
_computing_cell_refinement 'APEX2 (Bruker, 2005)'
_computing_data_collection 'APEX2 (Bruker, 2005)'
_computing_data_reduction 'SAINT (Bruker, 2005)'
_computing_molecular_graphics 'SHELXTL (Sheldrick, 2008)'
_computing_publication_material
;
SHELXTL (Sheldrick, 2008) and PLATON (Spek, 2003)
;
_computing_structure_refinement 'SHELXTL (Sheldrick, 2008)'
_computing_structure_solution 'SHELXTL (Sheldrick, 2008)'
_diffrn_ambient_temperature 100.00(10)
_diffrn_measured_fraction_theta_full 0.991
_diffrn_measured_fraction_theta_max 0.991
_diffrn_measurement_device_type 'Bruker SMART APEXII CCD area-detector'
_diffrn_measurement_method '\f and \w'
_diffrn_radiation_monochromator graphite
_diffrn_radiation_source 'fine-focus sealed tube'
_diffrn_radiation_type MoK\a
_diffrn_radiation_wavelength 0.71073
_diffrn_reflns_av_R_equivalents 0.0587
_diffrn_reflns_av_sigmaI/netI 0.0678
_diffrn_reflns_limit_h_max 17
_diffrn_reflns_limit_h_min -17
_diffrn_reflns_limit_k_max 15
_diffrn_reflns_limit_k_min -15
_diffrn_reflns_limit_l_max 46
_diffrn_reflns_limit_l_min -46
_diffrn_reflns_number 55283
_diffrn_reflns_theta_full 35.39
_diffrn_reflns_theta_max 35.39
_diffrn_reflns_theta_min 1.93
_diffrn_standards_number 0
_exptl_absorpt_coefficient_mu 1.496
_exptl_absorpt_correction_T_max 0.684
_exptl_absorpt_correction_T_min 0.623
_exptl_absorpt_correction_type multi-scan
_exptl_absorpt_process_details '(SADABS; Bruker, 2005)'
_exptl_crystal_colour colourless
_exptl_crystal_density_diffrn 1.405
_exptl_crystal_density_method 'not measured'
_exptl_crystal_description Block
_exptl_crystal_F_000 1296
_exptl_crystal_size_max 0.349
_exptl_crystal_size_mid 0.309
_exptl_crystal_size_min 0.274
_refine_diff_density_max 0.462
_refine_diff_density_min -0.569
_refine_ls_extinction_method none
_refine_ls_goodness_of_fit_ref 1.015
_refine_ls_hydrogen_treatment constr
_refine_ls_matrix_type full
_refine_ls_number_parameters 372
_refine_ls_number_reflns 13248
_refine_ls_number_restraints 0
_refine_ls_restrained_S_all 1.015
_refine_ls_R_factor_all 0.0958
_refine_ls_R_factor_gt 0.0438
_refine_ls_shift/su_max 0.001
_refine_ls_shift/su_mean 0.000
_refine_ls_structure_factor_coef Fsqd
_refine_ls_weighting_details 'calc w=1/[\s^2^(Fo^2^)+(0.0352P)^2^+0.5449P] where P=(Fo^2^+2Fc^2^)/3'
_refine_ls_weighting_scheme calc
_refine_ls_wR_factor_gt 0.0841
_refine_ls_wR_factor_ref 0.0984
_reflns_number_gt 7914
_reflns_number_total 13248
_reflns_threshold_expression I>2\s(I)
_cod_data_source_file ci2592.cif
_cod_data_source_block I
_cod_original_sg_symbol_H-M 'P 21/c'
_cod_database_code 2218360
_cod_database_fobs_code 2218360

loop_
_symmetry_equiv_pos_as_xyz
'x, y, z'
'-x, y+1/2, -z+1/2'
'-x, -y, -z'
'x, -y-1/2, z-1/2'

loop_
_atom_site_type_symbol
_atom_site_label
_atom_site_fract_x
_atom_site_fract_y
_atom_site_fract_z
_atom_site_U_iso_or_equiv
_atom_site_adp_type
_atom_site_calc_flag
_atom_site_refinement_flags
_atom_site_occupancy
Br Br1 0.543981(15) -0.004817(17) -0.133261(6) 0.02529(5) Uani d . 1
S S1 0.15515(5) -0.27622(4) 0.091481(16) 0.02758(10) Uani d . 1
N N1 0.11707(12) -0.00549(12) 0.06174(4) 0.0177(2) Uani d . 1
N N2 0.01822(12) 0.07970(13) 0.11283(5) 0.0194(3) Uani d . 1
N N3 0.05163(13) -0.05530(13) 0.12340(4) 0.0192(3) Uani d . 1
N N4 0.05997(13) -0.03122(13) 0.20801(5) 0.0213(3) Uani d . 1
N N5 0.16650(12) 0.00579(12) 0.02217(4) 0.0186(2) Uani d . 1
C C1 0.11076(15) -0.11338(15) 0.09263(5) 0.0194(3) Uani d . 1
C C2 0.05841(14) 0.10666(15) 0.07525(5) 0.0176(3) Uani d . 1
C C3 0.25133(14) -0.08055(15) 0.01851(5) 0.0191(3) Uani d . 1
H H3A 0.2737 -0.1521 0.0406 0.023 Uiso calc R 1
C C4 0.31254(14) -0.06601(15) -0.02038(5) 0.0170(3) Uani d . 1
C C5 0.41316(15) -0.15262(15) -0.02088(5) 0.0193(3) Uani d . 1
H H5A 0.4342 -0.2231 0.0017 0.023 Uiso calc R 1
C C6 0.48243(15) -0.13606(15) -0.05424(5) 0.0194(3) Uani d . 1
H H6A 0.5502 -0.1935 -0.0539 0.023 Uiso calc R 1
C C7 0.44857(15) -0.03203(15) -0.08809(5) 0.0194(3) Uani d . 1
C C8 0.34706(15) 0.05398(16) -0.08930(5) 0.0202(3) Uani d . 1
H H8A 0.3250 0.1224 -0.1127 0.024 Uiso calc R 1
C C9 0.27910(15) 0.03763(15) -0.05571(5) 0.0195(3) Uani d . 1
H H9A 0.2111 0.0951 -0.0564 0.023 Uiso calc R 1
C C10 0.04978(14) 0.24247(15) 0.05043(5) 0.0196(3) Uani d . 1
H H10A 0.0236 0.2270 0.0152 0.023 Uiso calc R 1
C C11 0.17723(14) 0.31489(14) 0.06341(5) 0.0181(3) Uani d . 1
C C12 0.21998(15) 0.37842(15) 0.02736(5) 0.0203(3) Uani d . 1
H H12A 0.1743 0.3683 -0.0050 0.024 Uiso calc R 1
C C13 0.32967(16) 0.45656(16) 0.03905(6) 0.0220(3) Uani d . 1
H H13A 0.3565 0.4979 0.0143 0.026 Uiso calc R 1
C C14 0.40058(15) 0.47425(15) 0.08733(6) 0.0198(3) Uani d . 1
C C15 0.35851(15) 0.40810(16) 0.12319(6) 0.0218(3) Uani d . 1
H H15A 0.4047 0.4170 0.1556 0.026 Uiso calc R 1
C C16 0.24913(15) 0.32926(16) 0.11149(5) 0.0208(3) Uani d . 1
H H16A 0.2235 0.2855 0.1361 0.025 Uiso calc R 1
C C17 -0.05057(16) 0.33197(16) 0.06350(6) 0.0258(3) Uani d . 1
H H17A -0.1306 0.2851 0.0550 0.039 Uiso calc R 1
H H17B -0.0586 0.4165 0.0459 0.039 Uiso calc R 1
H H17C -0.0254 0.3504 0.0978 0.039 Uiso calc R 1
C C18 0.51856(15) 0.56133(16) 0.09975(6) 0.0228(3) Uani d . 1
H H18A 0.5288 0.6009 0.1317 0.027 Uiso calc R 1
H H18B 0.5065 0.6360 0.0766 0.027 Uiso calc R 1
C C19 0.64115(15) 0.48568(15) 0.09976(5) 0.0193(3) Uani d . 1
H H19A 0.6274 0.4395 0.0683 0.023 Uiso calc R 1
C C20 0.74986(16) 0.58645(16) 0.10501(6) 0.0262(3) Uani d . 1
H H20A 0.7281 0.6517 0.0790 0.039 Uiso calc R 1
H H20B 0.8250 0.5380 0.1038 0.039 Uiso calc R 1
H H20C 0.7650 0.6332 0.1356 0.039 Uiso calc R 1
C C21 0.67544(15) 0.37717(16) 0.13955(6) 0.0227(3) Uani d . 1
H H21A 0.7493 0.3281 0.1371 0.034 Uiso calc R 1
H H21B 0.6059 0.3147 0.1357 0.034 Uiso calc R 1
H H21C 0.6927 0.4204 0.1708 0.034 Uiso calc R 1
C C22 0.02950(16) -0.12061(16) 0.16644(5) 0.0224(3) Uani d . 1
H H22A -0.0588 -0.1475 0.1593 0.027 Uiso calc R 1
H H22B 0.0808 -0.2026 0.1740 0.027 Uiso calc R 1
C C23 0.18209(15) 0.02413(15) 0.22580(5) 0.0196(3) Uani d . 1
C C24 0.29008(16) -0.04544(17) 0.22172(6) 0.0227(3) Uani d . 1
H H24A 0.2821 -0.1297 0.2061 0.027 Uiso calc R 1
C C25 0.40981(16) 0.01206(17) 0.24111(6) 0.0258(3) Uani d . 1
H H25A 0.4816 -0.0355 0.2391 0.031 Uiso calc R 1
C C26 0.42321(16) 0.13885(18) 0.26334(6) 0.0275(4) Uani d . 1
H H26A 0.5032 0.1768 0.2761 0.033 Uiso calc R 1
C C27 0.31547(17) 0.20828(17) 0.26626(6) 0.0275(4) Uani d . 1
H H27A 0.3236 0.2940 0.2808 0.033 Uiso calc R 1
C C28 0.19685(15) 0.15264(16) 0.24802(6) 0.0231(3) Uani d . 1
H H28A 0.1258 0.2009 0.2505 0.028 Uiso calc R 1
C C29 -0.03703(14) 0.00563(15) 0.22995(5) 0.0183(3) Uani d . 1
C C30 -0.14889(15) 0.06584(17) 0.20375(6) 0.0234(3) Uani d . 1
H H30A -0.1623 0.0840 0.1708 0.028 Uiso calc R 1
C C31 -0.24132(15) 0.09931(17) 0.22671(6) 0.0252(3) Uani d . 1
H H31A -0.3170 0.1389 0.2090 0.030 Uiso calc R 1
C C32 -0.22099(15) 0.07391(16) 0.27591(6) 0.0238(3) Uani d . 1
H H32A -0.2830 0.0962 0.2912 0.029 Uiso calc R 1
C C33 -0.10801(15) 0.01518(15) 0.30232(6) 0.0222(3) Uani d . 1
H H33A -0.0938 -0.0006 0.3354 0.027 Uiso calc R 1
C C34 -0.01663(15) -0.01996(15) 0.27969(6) 0.0207(3) Uani d . 1
H H34A 0.0585 -0.0606 0.2974 0.025 Uiso calc R 1

loop_
_atom_site_aniso_label
_atom_site_aniso_U_11
_atom_site_aniso_U_22
_atom_site_aniso_U_33
_atom_site_aniso_U_12
_atom_site_aniso_U_13
_atom_site_aniso_U_23
Br1 0.02348(8) 0.03478(9) 0.01983(7) 0.00250(7) 0.00969(6) 0.00190(7)
S1 0.0432(3) 0.01778(18) 0.0276(2) 0.00609(17) 0.01949(19) 0.00226(15)
N1 0.0210(6) 0.0184(6) 0.0148(5) 0.0036(5) 0.0069(5) 0.0005(5)
N2 0.0205(6) 0.0183(6) 0.0200(6) 0.0040(5) 0.0064(5) 0.0002(5)
N3 0.0237(6) 0.0183(6) 0.0171(6) 0.0025(5) 0.0079(5) 0.0003(5)
N4 0.0200(6) 0.0272(7) 0.0181(6) -0.0008(5) 0.0076(5) -0.0047(5)
N5 0.0207(6) 0.0199(6) 0.0161(5) -0.0001(5) 0.0066(5) -0.0017(5)
C1 0.0221(7) 0.0199(7) 0.0168(7) 0.0015(6) 0.0067(6) -0.0008(5)
C2 0.0165(7) 0.0195(7) 0.0168(6) 0.0023(5) 0.0044(6) -0.0018(5)
C3 0.0225(7) 0.0192(7) 0.0156(6) 0.0008(6) 0.0052(6) 0.0002(5)
C4 0.0188(7) 0.0173(7) 0.0144(6) -0.0004(5) 0.0037(5) -0.0014(5)
C5 0.0251(8) 0.0165(7) 0.0160(6) 0.0018(6) 0.0053(6) -0.0006(5)
C6 0.0208(7) 0.0178(7) 0.0193(7) 0.0025(6) 0.0051(6) -0.0032(5)
C7 0.0209(7) 0.0231(7) 0.0146(6) -0.0007(6) 0.0056(6) -0.0030(5)
C8 0.0215(7) 0.0212(7) 0.0170(7) 0.0027(6) 0.0037(6) 0.0018(6)
C9 0.0197(7) 0.0206(7) 0.0175(7) 0.0033(6) 0.0040(6) -0.0008(5)
C10 0.0209(7) 0.0191(7) 0.0178(7) 0.0040(6) 0.0036(6) 0.0001(5)
C11 0.0206(7) 0.0151(6) 0.0191(7) 0.0051(5) 0.0062(6) 0.0004(5)
C12 0.0242(7) 0.0200(7) 0.0151(6) 0.0052(6) 0.0028(6) 0.0019(5)
C13 0.0256(8) 0.0210(7) 0.0200(7) 0.0043(6) 0.0075(6) 0.0048(6)
C14 0.0222(7) 0.0162(7) 0.0212(7) 0.0043(5) 0.0061(6) 0.0011(5)
C15 0.0239(8) 0.0240(8) 0.0172(7) 0.0031(6) 0.0052(6) -0.0019(6)
C16 0.0245(8) 0.0220(7) 0.0175(7) 0.0024(6) 0.0088(6) 0.0013(6)
C17 0.0220(8) 0.0230(8) 0.0317(9) 0.0060(6) 0.0059(7) 0.0004(7)
C18 0.0265(8) 0.0180(7) 0.0239(8) 0.0008(6) 0.0068(6) 0.0011(6)
C19 0.0242(7) 0.0185(7) 0.0163(6) -0.0004(6) 0.0074(6) -0.0008(5)
C20 0.0297(9) 0.0208(8) 0.0320(9) 0.0001(7) 0.0151(7) 0.0009(7)
C21 0.0251(8) 0.0213(7) 0.0213(7) 0.0005(6) 0.0059(6) 0.0012(6)
C22 0.0266(8) 0.0234(8) 0.0191(7) -0.0006(6) 0.0099(6) -0.0016(6)
C23 0.0218(7) 0.0220(8) 0.0164(6) 0.0015(6) 0.0074(6) 0.0027(5)
C24 0.0265(8) 0.0241(7) 0.0201(7) 0.0031(6) 0.0108(6) 0.0007(6)
C25 0.0218(7) 0.0350(9) 0.0231(7) 0.0051(7) 0.0106(6) 0.0053(7)
C26 0.0216(8) 0.0352(9) 0.0270(8) -0.0035(7) 0.0088(7) 0.0029(7)
C27 0.0297(9) 0.0237(8) 0.0301(9) -0.0030(7) 0.0101(7) 0.0006(7)
C28 0.0218(7) 0.0215(8) 0.0278(8) 0.0019(6) 0.0102(7) 0.0033(6)
C29 0.0196(6) 0.0181(7) 0.0179(6) 0.0001(6) 0.0062(5) -0.0011(6)
C30 0.0260(8) 0.0258(8) 0.0171(7) 0.0016(7) 0.0038(6) 0.0019(6)
C31 0.0194(7) 0.0266(8) 0.0280(8) 0.0029(6) 0.0035(6) 0.0025(7)
C32 0.0200(7) 0.0243(8) 0.0299(8) 0.0005(6) 0.0116(6) -0.0030(7)
C33 0.0254(8) 0.0246(8) 0.0182(7) -0.0008(6) 0.0087(6) 0.0004(6)
C34 0.0203(7) 0.0231(8) 0.0180(7) 0.0030(6) 0.0042(6) 0.0020(6)

loop_
_atom_type_symbol
_atom_type_description
_atom_type_scat_dispersion_real
_atom_type_scat_dispersion_imag
_atom_type_scat_source
C C 0.0033 0.0016 'International Tables Vol C Tables 4.2.6.8 and 6.1.1.4'
H H 0.0000 0.0000 'International Tables Vol C Tables 4.2.6.8 and 6.1.1.4'
N N 0.0061 0.0033 'International Tables Vol C Tables 4.2.6.8 and 6.1.1.4'
S S 0.1246 0.1234 'International Tables Vol C Tables 4.2.6.8 and 6.1.1.4'
Br Br -0.2901 2.4595 'International Tables Vol C Tables 4.2.6.8 and 6.1.1.4'

loop_
_geom_angle_atom_site_label_1
_geom_angle_atom_site_label_2
_geom_angle_atom_site_label_3
_geom_angle
C2 N1 N5 118.83(12)
C2 N1 C1 108.47(13)
N5 N1 C1 132.69(12)
C2 N2 N3 104.23(12)
C1 N3 N2 113.84(12)
C1 N3 C22 125.69(13)
N2 N3 C22 120.35(12)
C23 N4 C29 119.80(12)
C23 N4 C22 121.01(13)
C29 N4 C22 119.14(13)
C3 N5 N1 118.00(12)
N3 C1 N1 102.21(12)
N3 C1 S1 127.43(12)
N1 C1 S1 130.26(12)
N2 C2 N1 111.21(13)
N2 C2 C10 125.62(13)
N1 C2 C10 123.10(13)
N5 C3 C4 119.71(13)
N5 C3 H3A 120.1
C4 C3 H3A 120.1
C5 C4 C9 118.73(14)
C5 C4 C3 118.76(13)
C9 C4 C3 122.39(14)
C6 C5 C4 121.49(14)
C6 C5 H5A 119.3
C4 C5 H5A 119.3
C5 C6 C7 118.48(14)
C5 C6 H6A 120.8
C7 C6 H6A 120.8
C6 C7 C8 121.48(15)
C6 C7 Br1 119.31(12)
C8 C7 Br1 119.20(12)
C9 C8 C7 119.73(14)
C9 C8 H8A 120.1
C7 C8 H8A 120.1
C8 C9 C4 120.05(14)
C8 C9 H9A 120.0
C4 C9 H9A 120.0
C2 C10 C11 111.34(12)
C2 C10 C17 110.33(13)
C11 C10 C17 110.39(12)
C2 C10 H10A 108.2
C11 C10 H10A 108.2
C17 C10 H10A 108.2
C12 C11 C16 118.23(14)
C12 C11 C10 120.12(13)
C16 C11 C10 121.44(14)
C13 C12 C11 120.94(14)
C13 C12 H12A 119.5
C11 C12 H12A 119.5
C12 C13 C14 121.13(15)
C12 C13 H13A 119.4
C14 C13 H13A 119.4
C15 C14 C13 117.60(15)
C15 C14 C18 121.65(14)
C13 C14 C18 120.75(14)
C16 C15 C14 121.29(14)
C16 C15 H15A 119.4
C14 C15 H15A 119.4
C15 C16 C11 120.77(15)
C15 C16 H16A 119.6
C11 C16 H16A 119.6
C10 C17 H17A 109.5
C10 C17 H17B 109.5
H17A C17 H17B 109.5
C10 C17 H17C 109.5
H17A C17 H17C 109.5
H17B C17 H17C 109.5
C14 C18 C19 114.99(13)
C14 C18 H18A 108.5
C19 C18 H18A 108.5
C14 C18 H18B 108.5
C19 C18 H18B 108.5
H18A C18 H18B 107.5
C20 C19 C21 110.56(13)
C20 C19 C18 110.48(12)
C21 C19 C18 111.82(13)
C20 C19 H19A 107.9
C21 C19 H19A 107.9
C18 C19 H19A 107.9
C19 C20 H20A 109.5
C19 C20 H20B 109.5
H20A C20 H20B 109.5
C19 C20 H20C 109.5
H20A C20 H20C 109.5
H20B C20 H20C 109.5
C19 C21 H21A 109.5
C19 C21 H21B 109.5
H21A C21 H21B 109.5
C19 C21 H21C 109.5
H21A C21 H21C 109.5
H21B C21 H21C 109.5
N4 C22 N3 112.04(13)
N4 C22 H22A 109.2
N3 C22 H22A 109.2
N4 C22 H22B 109.2
N3 C22 H22B 109.2
H22A C22 H22B 107.9
C28 C23 C24 118.75(15)
C28 C23 N4 119.42(14)
C24 C23 N4 121.83(14)
C25 C24 C23 119.77(15)
C25 C24 H24A 120.1
C23 C24 H24A 120.1
C26 C25 C24 120.90(16)
C26 C25 H25A 119.5
C24 C25 H25A 119.5
C25 C26 C27 118.88(16)
C25 C26 H26A 120.6
C27 C26 H26A 120.6
C28 C27 C26 121.13(16)
C28 C27 H27A 119.4
C26 C27 H27A 119.4
C27 C28 C23 120.54(15)
C27 C28 H28A 119.7
C23 C28 H28A 119.7
C30 C29 C34 119.83(14)
C30 C29 N4 121.92(14)
C34 C29 N4 118.25(13)
C29 C30 C31 119.85(14)
C29 C30 H30A 120.1
C31 C30 H30A 120.1
C32 C31 C30 120.24(15)
C32 C31 H31A 119.9
C30 C31 H31A 119.9
C31 C32 C33 119.87(15)
C31 C32 H32A 120.1
C33 C32 H32A 120.1
C34 C33 C32 120.24(15)
C34 C33 H33A 119.9
C32 C33 H33A 119.9
C33 C34 C29 119.96(14)
C33 C34 H34A 120.0
C29 C34 H34A 120.0

loop_
_geom_bond_atom_site_label_1
_geom_bond_atom_site_label_2
_geom_bond_distance
Br1 C7 1.8925(16)
S1 C1 1.6688(15)
N1 C2 1.3800(19)
N1 N5 1.3879(18)
N1 C1 1.3907(19)
N2 C2 1.2968(19)
N2 N3 1.3818(18)
N3 C1 1.354(2)
N3 C22 1.466(2)
N4 C23 1.404(2)
N4 C29 1.422(2)
N4 C22 1.4399(19)
N5 C3 1.2821(19)
C2 C10 1.497(2)
C3 C4 1.456(2)
C3 H3A 0.93
C4 C5 1.395(2)
C4 C9 1.408(2)
C5 C6 1.383(2)
C5 H5A 0.93
C6 C7 1.384(2)
C6 H6A 0.93
C7 C8 1.388(2)
C8 C9 1.378(2)
C8 H8A 0.93
C9 H9A 0.93
C10 C11 1.519(2)
C10 C17 1.531(2)
C10 H10A 0.98
C11 C12 1.392(2)
C11 C16 1.392(2)
C12 C13 1.386(2)
C12 H12A 0.93
C13 C14 1.397(2)
C13 H13A 0.93
C14 C15 1.395(2)
C14 C18 1.508(2)
C15 C16 1.387(2)
C15 H15A 0.93
C16 H16A 0.93
C17 H17A 0.96
C17 H17B 0.96
C17 H17C 0.96
C18 C19 1.535(2)
C18 H18A 0.97
C18 H18B 0.97
C19 C20 1.522(2)
C19 C21 1.526(2)
C19 H19A 0.98
C20 H20A 0.96
C20 H20B 0.96
C20 H20C 0.96
C21 H21A 0.96
C21 H21B 0.96
C21 H21C 0.96
C22 H22A 0.97
C22 H22B 0.97
C23 C28 1.398(2)
C23 C24 1.398(2)
C24 C25 1.396(2)
C24 H24A 0.93
C25 C26 1.383(2)
C25 H25A 0.93
C26 C27 1.385(2)
C26 H26A 0.93
C27 C28 1.374(2)
C27 H27A 0.93
C28 H28A 0.93
C29 C30 1.381(2)
C29 C34 1.402(2)
C30 C31 1.390(2)
C30 H30A 0.93
C31 C32 1.386(2)
C31 H31A 0.93
C32 C33 1.386(2)
C32 H32A 0.93
C33 C34 1.378(2)
C33 H33A 0.93
C34 H34A 0.93

loop_
_geom_hbond_atom_site_label_D
_geom_hbond_atom_site_label_H
_geom_hbond_atom_site_label_A
_geom_hbond_site_symmetry_A
_geom_hbond_distance_DH
_geom_hbond_distance_HA
_geom_hbond_distance_DA
_geom_hbond_angle_DHA
C3 H3A S1 . 0.93 2.52 3.217(2) 132
C22 H22B S1 . 0.97 2.80 3.232(2) 108
C6 H6A Cg1 3_655 0.93 2.81 3.717(2) 165
C21 H21C Cg2 2_655 0.96 2.89 3.829(2) 168

loop_
_geom_torsion_atom_site_label_1
_geom_torsion_atom_site_label_2
_geom_torsion_atom_site_label_3
_geom_torsion_atom_site_label_4
_geom_torsion
C2 N2 N3 C1 -0.72(16)
C2 N2 N3 C22 175.64(13)
C2 N1 N5 C3 159.63(14)
C1 N1 N5 C3 -21.9(2)
N2 N3 C1 N1 1.58(16)
C22 N3 C1 N1 -174.54(13)
N2 N3 C1 S1 -175.19(11)
C22 N3 C1 S1 8.7(2)
C2 N1 C1 N3 -1.81(15)
N5 N1 C1 N3 179.61(14)
C2 N1 C1 S1 174.83(12)
N5 N1 C1 S1 -3.7(3)
N3 N2 C2 N1 -0.53(15)
N3 N2 C2 C10 -177.61(13)
N5 N1 C2 N2 -179.65(12)
C1 N1 C2 N2 1.54(17)
N5 N1 C2 C10 -2.5(2)
C1 N1 C2 C10 178.71(13)
N1 N5 C3 C4 -175.35(12)
N5 C3 C4 C5 173.71(14)
N5 C3 C4 C9 -2.3(2)
C9 C4 C5 C6 2.0(2)
C3 C4 C5 C6 -174.15(14)
C4 C5 C6 C7 -1.0(2)
C5 C6 C7 C8 -0.5(2)
C5 C6 C7 Br1 178.70(11)
C6 C7 C8 C9 1.0(2)
Br1 C7 C8 C9 -178.16(11)
C7 C8 C9 C4 -0.1(2)
C5 C4 C9 C8 -1.4(2)
C3 C4 C9 C8 174.57(14)
N2 C2 C10 C11 103.74(17)
N1 C2 C10 C11 -73.02(18)
N2 C2 C10 C17 -19.2(2)
N1 C2 C10 C17 164.05(13)
C2 C10 C11 C12 135.56(14)
C17 C10 C11 C12 -101.54(16)
C2 C10 C11 C16 -49.71(19)
C17 C10 C11 C16 73.20(17)
C16 C11 C12 C13 -1.5(2)
C10 C11 C12 C13 173.45(14)
C11 C12 C13 C14 -0.1(2)
C12 C13 C14 C15 1.3(2)
C12 C13 C14 C18 -178.97(14)
C13 C14 C15 C16 -1.0(2)
C18 C14 C15 C16 179.34(14)
C14 C15 C16 C11 -0.6(2)
C12 C11 C16 C15 1.8(2)
C10 C11 C16 C15 -173.02(14)
C15 C14 C18 C19 91.60(18)
C13 C14 C18 C19 -88.07(18)
C14 C18 C19 C20 171.34(13)
C14 C18 C19 C21 -65.06(17)
C23 N4 C22 N3 -58.20(18)
C29 N4 C22 N3 119.16(15)
C1 N3 C22 N4 134.71(15)
N2 N3 C22 N4 -41.18(18)
C29 N4 C23 C28 -28.3(2)
C22 N4 C23 C28 149.07(15)
C29 N4 C23 C24 152.09(15)
C22 N4 C23 C24 -30.6(2)
C28 C23 C24 C25 2.1(2)
N4 C23 C24 C25 -178.29(14)
C23 C24 C25 C26 -1.6(2)
C24 C25 C26 C27 0.2(2)
C25 C26 C27 C28 0.7(3)
C26 C27 C28 C23 -0.2(3)
C24 C23 C28 C27 -1.2(2)
N4 C23 C28 C27 179.18(15)
C23 N4 C29 C30 121.59(16)
C22 N4 C29 C30 -55.8(2)
C23 N4 C29 C34 -58.07(19)
C22 N4 C29 C34 124.55(15)
C34 C29 C30 C31 -0.7(2)
N4 C29 C30 C31 179.60(14)
C29 C30 C31 C32 0.7(2)
C30 C31 C32 C33 0.1(2)
C31 C32 C33 C34 -1.0(2)
C32 C33 C34 C29 1.0(2)
C30 C29 C34 C33 -0.1(2)
N4 C29 C34 C33 179.55(14)
